data_9014957
loop_
_publ_author_name
'Patarin, J.'
'Marcuccilli-Hoffner F'
'Kessler, H.'
'Daniels, P.'

_publ_section_title
;
 Synthesis and structure determination of (N H4)2 Ti F4 O
 _cod_database_code 1004024
;
_journal_name_full 'European Journal of Solid State and Inorganic Chemistry'
_journal_page_first 501
_journal_page_last 511
_journal_volume 31
_journal_year 1994
_chemical_formula_sum 'F4 H2 N2 O Ti'
_space_group_IT_number 11
_symmetry_space_group_name_Hall '-P 2yb'
_symmetry_space_group_name_H-M 'P 1 21/m 1'
_cell_angle_alpha 90
_cell_angle_beta 90.12
_cell_angle_gamma 90
_cell_length_a 6.3245
_cell_length_b 7.5422
_cell_length_c 11.0095
_cell_formula_units_Z 4
_cell_volume 525.159
_database_code_amcsd 0012590
_exptl_crystal_density_diffrn 2.149
_cod_duplicate_entry 1004024
_cod_original_formula_sum 'Ti O F4 N2 H2'
_cod_database_code 9014957
_amcsd_formula_title 'F4 H8 N2 O Ti'

loop_
_space_group_symop_operation_xyz
x,y,z
x,1/2-y,z
-x,1/2+y,-z
-x,-y,-z

loop_
_atom_site_label
_atom_site_fract_x
_atom_site_fract_y
_atom_site_fract_z
Ti1 0.00000 0.00000 0.00000
Ti2 0.50000 0.50000 0.50000
O1 0.07690 0.25000 0.01260
O2 0.57510 0.25000 0.48740
F1 0.22850 0.04960 0.43590
F2 0.72860 0.04960 0.06430
F3 0.89280 0.03380 0.84070
F4 0.39310 0.46600 0.65930
N1 0.42160 0.25000 0.19430
N2 0.92050 0.25000 0.30410
N3 0.50700 0.25000 0.86240
N4 0.00760 0.25000 0.63900
H1 0.43600 0.15300 0.24400
H2 0.53700 0.25000 0.15800
H3 0.27900 0.25000 0.15300

loop_
_cod_related_entry_id
_cod_related_entry_database
_cod_related_entry_code
1 AMCSD 0012590
